data_4301188
loop_
_publ_author_name
'Hongmei Wu'
'Cheng He'
'Zhihua Lin'
'Yang Liu'
'Chunying Duan'

_publ_section_title
;
Metallohelical Triangles for Selective Detection of Adenosine Triphosphate
in Aqueous Media
;
_journal_name_full 'Inorganic Chemistry'
_journal_page_first 408
_journal_page_last 410
_journal_paper_doi 10.1021/ic801350h
_journal_volume 48
_journal_year 2009
_chemical_formula_sum 'C60 H57 Co3 F18 N18 O12 P3'
_chemical_formula_weight 1833.94
_chemical_name_systematic
; 
 ? 
;
_space_group_IT_number 167
_symmetry_cell_setting hexagonal
_symmetry_space_group_name_Hall '-R 3 2"c'
_symmetry_space_group_name_H-M 'R -3 c :H'
_atom_sites_solution_hydrogens geom
_atom_sites_solution_primary direct
_atom_sites_solution_secondary difmap
_audit_creation_method SHELXL-97
_cell_angle_alpha 90.00
_cell_angle_beta 90.00
_cell_angle_gamma 120.00
_cell_formula_units_Z 12
_cell_length_a 18.280(5)
_cell_length_b 18.280(5)
_cell_length_c 90.71(5)
_cell_measurement_temperature 293(2)
_cell_volume 26251(18)
_computing_cell_refinement 'Bruker SMART'
_computing_data_collection 'Bruker SMART'
_computing_data_reduction 'Bruker SAINT'
_computing_molecular_graphics 'Bruker SHELXTL'
_computing_publication_material 'Bruker SHELXTL'
_computing_structure_refinement 'Bruker SHELXTL'
_computing_structure_solution 'Bruker SHELXTL'
_diffrn_ambient_temperature 293(2)
_diffrn_measured_fraction_theta_full 0.979
_diffrn_measured_fraction_theta_max 0.979
_diffrn_measurement_device_type 'CCD area detector'
_diffrn_measurement_method 'phi and omega scans'
_diffrn_radiation_monochromator graphite
_diffrn_radiation_source 'fine-focus sealed tube'
_diffrn_radiation_type MoK\a
_diffrn_radiation_wavelength 0.71073
_diffrn_reflns_av_R_equivalents 0.1177
_diffrn_reflns_av_sigmaI/netI 0.1697
_diffrn_reflns_limit_h_max 21
_diffrn_reflns_limit_h_min -21
_diffrn_reflns_limit_k_max 19
_diffrn_reflns_limit_k_min -21
_diffrn_reflns_limit_l_max 107
_diffrn_reflns_limit_l_min -103
_diffrn_reflns_number 30327
_diffrn_reflns_theta_full 25.00
_diffrn_reflns_theta_max 25.00
_diffrn_reflns_theta_min 2.33
_exptl_absorpt_coefficient_mu 0.716
_exptl_absorpt_correction_T_max 0.8701
_exptl_absorpt_correction_T_min 0.7878
_exptl_absorpt_correction_type none
_exptl_crystal_colour red
_exptl_crystal_density_diffrn 1.392
_exptl_crystal_density_method 'not measured'
_exptl_crystal_description block
_exptl_crystal_F_000 11128
_exptl_crystal_size_max 0.35
_exptl_crystal_size_mid 0.25
_exptl_crystal_size_min 0.20
_refine_diff_density_max 0.608
_refine_diff_density_min -0.250
_refine_diff_density_rms 0.082
_refine_ls_extinction_method none
_refine_ls_goodness_of_fit_ref 1.076
_refine_ls_hydrogen_treatment 'riding mode'
_refine_ls_matrix_type full
_refine_ls_number_parameters 530
_refine_ls_number_reflns 5049
_refine_ls_number_restraints 1100
_refine_ls_restrained_S_all 1.018
_refine_ls_R_factor_all 0.2005
_refine_ls_R_factor_gt 0.0814
_refine_ls_shift/su_max 0.002
_refine_ls_shift/su_mean 0.000
_refine_ls_structure_factor_coef Fsqd
_refine_ls_weighting_details 'calc w=1/[\s^2^(Fo^2^)+(0.0700P)^2^+0.0000P] where P=(Fo^2^+2Fc^2^)/3'
_refine_ls_weighting_scheme calc
_refine_ls_wR_factor_gt 0.1924
_refine_ls_wR_factor_ref 0.2092
_reflns_number_gt 1803
_reflns_number_total 5049
_reflns_threshold_expression >2sigma(I)
_cod_data_source_file ic801350h_si_001.cif
_cod_data_source_block MC1
_cod_depositor_comments
;
The following automatic conversions were performed:
'_symmetry_cell_setting' value 'Hexagonal' changed to 'hexagonal'
according to '/home/saulius/struct/CIF-dictionaries/cif_core.dic'
dictionary named 'cif_core.dic' version 2.4.1 from 2010-06-29.

Automatic conversion script
Id: cif_fix_enum 1527 2010-12-29 10:47:43Z saulius 
;
_cod_original_cell_volume 26250(16)
_cod_original_sg_symbol_H-M 'R -3 c'
_cod_database_code 4301188

loop_
_symmetry_equiv_pos_as_xyz
'x, y, z'
'-y, x-y, z'
'-x+y, -x, z'
'-y, -x, z+1/2'
'-x+y, y, z+1/2'
'x, x-y, z+1/2'
'x+2/3, y+1/3, z+1/3'
'-y+2/3, x-y+1/3, z+1/3'
'-x+y+2/3, -x+1/3, z+1/3'
'-y+2/3, -x+1/3, z+5/6'
'-x+y+2/3, y+1/3, z+5/6'
'x+2/3, x-y+1/3, z+5/6'
'x+1/3, y+2/3, z+2/3'
'-y+1/3, x-y+2/3, z+2/3'
'-x+y+1/3, -x+2/3, z+2/3'
'-y+1/3, -x+2/3, z+7/6'
'-x+y+1/3, y+2/3, z+7/6'
'x+1/3, x-y+2/3, z+7/6'
'-x, -y, -z'
'y, -x+y, -z'
'x-y, x, -z'
'y, x, -z-1/2'
'x-y, -y, -z-1/2'
'-x, -x+y, -z-1/2'
'-x+2/3, -y+1/3, -z+1/3'
'y+2/3, -x+y+1/3, -z+1/3'
'x-y+2/3, x+1/3, -z+1/3'
'y+2/3, x+1/3, -z-1/6'
'x-y+2/3, -y+1/3, -z-1/6'
'-x+2/3, -x+y+1/3, -z-1/6'
'-x+1/3, -y+2/3, -z+2/3'
'y+1/3, -x+y+2/3, -z+2/3'
'x-y+1/3, x+2/3, -z+2/3'
'y+1/3, x+2/3, -z+1/6'
'x-y+1/3, -y+2/3, -z+1/6'
'-x+1/3, -x+y+2/3, -z+1/6'

loop_
_atom_site_label
_atom_site_type_symbol
_atom_site_fract_x
_atom_site_fract_y
_atom_site_fract_z
_atom_site_U_iso_or_equiv
_atom_site_adp_type
_atom_site_occupancy
_atom_site_symmetry_multiplicity
_atom_site_calc_flag
_atom_site_refinement_flags
_atom_site_disorder_assembly
_atom_site_disorder_group
Co1 Co -0.73108(4) -0.68001(3) 0.870317(6) 0.0741(2) Uani 1 1 d . . .
O1 O -0.85479(17) -0.73594(16) 0.86327(3) 0.0899(11) Uani 1 1 d U . .
O2 O -1.23893(16) -0.94726(17) 0.85588(3) 0.0810(10) Uani 1 1 d U A .
N1 N -0.6037(2) -0.5860(2) 0.87031(4) 0.0970(14) Uani 1 1 d U . .
N2 N -0.7312(2) -0.5916(2) 0.85754(4) 0.0830(13) Uani 1 1 d U . .
N3 N -0.8092(2) -0.6073(2) 0.85178(4) 0.0878(13) Uani 1 1 d U . .
N4 N -1.1613(2) -0.8985(2) 0.87668(4) 0.0917(14) Uani 1 1 d U A .
H4A H -1.1176 -0.8616 0.8814 0.110 Uiso 1 1 calc R . .
N5 N -1.2260(2) -0.9699(2) 0.88292(3) 0.0872(13) Uani 1 1 d DU . .
C1 C -0.5396(3) -0.5861(3) 0.87662(5) 0.1122(19) Uani 1 1 d U . .
H1A H -0.5483 -0.6343 0.8816 0.135 Uiso 1 1 calc R . .
C2 C -0.4564(4) -0.5142(4) 0.87614(6) 0.148(2) Uani 1 1 d U . .
H2A H -0.4112 -0.5157 0.8806 0.178 Uiso 1 1 calc R . .
C3 C -0.4449(4) -0.4437(4) 0.86908(6) 0.155(2) Uani 1 1 d U . .
H3B H -0.3916 -0.3957 0.8689 0.186 Uiso 1 1 calc R . .
C4 C -0.5088(3) -0.4428(3) 0.86251(6) 0.131(2) Uani 1 1 d U . .
H4B H -0.5007 -0.3949 0.8575 0.157 Uiso 1 1 calc R . .
C5 C -0.5886(3) -0.5145(3) 0.86319(5) 0.1012(17) Uani 1 1 d U . .
C6 C -0.6631(3) -0.5221(3) 0.85575(5) 0.0956(17) Uani 1 1 d U . .
H6A H -0.6606 -0.4787 0.8500 0.115 Uiso 1 1 calc R . .
C7 C -0.8698(3) -0.6869(3) 0.85564(5) 0.0781(15) Uani 1 1 d U . .
C8 C -1.0219(2) -0.7865(2) 0.85830(4) 0.0738(14) Uani 1 1 d U . .
H8A H -1.0078 -0.8131 0.8656 0.089 Uiso 1 1 calc R . .
C9 C -0.9584(3) -0.7162(3) 0.85113(4) 0.0730(14) Uani 1 1 d U . .
C10 C -0.9815(3) -0.6784(3) 0.84011(5) 0.0885(17) Uani 1 1 d U . .
H10A H -0.9396 -0.6313 0.8352 0.106 Uiso 1 1 calc R . .
C11 C -1.0632(3) -0.7083(3) 0.83632(5) 0.0933(17) Uani 1 1 d U . .
H11A H -1.0772 -0.6816 0.8290 0.112 Uiso 1 1 calc R . .
C12 C -1.1264(3) -0.7794(3) 0.84350(4) 0.0860(16) Uani 1 1 d U . .
H12A H -1.1825 -0.8014 0.8407 0.103 Uiso 1 1 calc R . .
C13 C -1.1065(3) -0.8175(3) 0.85469(5) 0.0757(14) Uani 1 1 d U A .
C14 C -1.1749(3) -0.8933(3) 0.86219(5) 0.0740(14) Uani 1 1 d U . .
C15 C -1.2198(6) -0.9751(5) 0.89680(7) 0.103(3) Uani 0.475(4) 1 d PDU A 1
H15A H -1.1793 -0.9335 0.9029 0.124 Uiso 0.475(4) 1 calc PR A 1
N6 N -1.3568(6) -1.1162(6) 0.89121(10) 0.109(2) Uani 0.475(4) 1 d PU A 1
C16 C -1.2917(6) -1.0633(6) 0.90185(12) 0.109(2) Uani 0.475(4) 1 d PDU A 1
C17 C -1.3020(7) -1.1127(7) 0.91481(11) 0.112(2) Uani 0.475(4) 1 d PU A 1
H17A H -1.2606 -1.0890 0.9221 0.134 Uiso 0.475(4) 1 calc PR A 1
C18 C -1.3647(7) -1.1881(7) 0.91711(11) 0.117(2) Uani 0.475(4) 1 d PU A 1
H18A H -1.3705 -1.2123 0.9264 0.140 Uiso 0.475(4) 1 calc PR A 1
C19 C -1.4207(7) -1.2318(7) 0.90681(11) 0.117(2) Uani 0.475(4) 1 d PU A 1
H19A H -1.4637 -1.2866 0.9087 0.141 Uiso 0.475(4) 1 calc PR A 1
C20 C -1.4147(7) -1.1953(7) 0.89326(12) 0.113(2) Uani 0.475(4) 1 d PU A 1
H20A H -1.4512 -1.2265 0.8857 0.136 Uiso 0.475(4) 1 calc PR A 1
N6' N -1.3532(6) -1.1100(7) 0.89016(11) 0.1077(19) Uani 0.525(4) 1 d PU A 2
C15' C -1.2273(6) -0.9960(5) 0.89595(7) 0.103(2) Uani 0.525(4) 1 d PDU A 2
H15B H -1.1811 -0.9680 0.9022 0.123 Uiso 0.525(4) 1 calc PR A 2
C16' C -1.3093(6) -1.0765(6) 0.90099(13) 0.113(2) Uani 0.525(4) 1 d PDU A 2
C17' C -1.3160(6) -1.0844(7) 0.91737(11) 0.115(2) Uani 0.525(4) 1 d PU A 2
H17B H -1.2755 -1.0495 0.9242 0.138 Uiso 0.525(4) 1 calc PR A 2
C18' C -1.3976(6) -1.1564(6) 0.92060(11) 0.121(2) Uani 0.525(4) 1 d PU A 2
H18B H -1.4140 -1.1723 0.9303 0.145 Uiso 0.525(4) 1 calc PR A 2
C19' C -1.4474(6) -1.1987(7) 0.90997(10) 0.118(2) Uani 0.525(4) 1 d PU A 2
H19B H -1.4976 -1.2480 0.9121 0.142 Uiso 0.525(4) 1 calc PR A 2
C20' C -1.4295(7) -1.1742(7) 0.89617(12) 0.115(2) Uani 0.525(4) 1 d PU A 2
H20B H -1.4732 -1.2032 0.8895 0.138 Uiso 0.525(4) 1 calc PR A 2
P1 P -0.6667 -0.3333 0.88256(5) 0.1599(15) Uani 1 3 d S . .
F11 F -0.6973(3) -0.2865(3) 0.87201(5) 0.231(2) Uani 1 1 d . . .
F12 F -0.6290(2) -0.3786(3) 0.89165(5) 0.248(2) Uani 1 1 d . . .
P2 P -0.6667 -0.3333 0.77932(8) 0.139(3) Uani 0.25 3 d SPDU . 1
F21 F -0.7515(5) -0.3693(9) 0.78882(13) 0.172(5) Uani 0.25 1 d PDU B 1
F22 F -0.7233(8) -0.4144(6) 0.76930(11) 0.175(5) Uani 0.25 1 d PDU C 1
P2' P -0.6667 -0.3333 0.78754(8) 0.138(3) Uani 0.25 3 d SPDU . 2
F21' F -0.6818(7) -0.4146(5) 0.77821(13) 0.167(5) Uani 0.25 1 d PDU D 2
F22' F -0.7412(5) -0.4002(6) 0.79812(11) 0.140(4) Uani 0.25 1 d PDU E 2
P3 P -0.44801(18) -0.58542(17) 0.76713(3) 0.1919(19) Uani 0.50 1 d PDU . .
F31 F -0.3844(5) -0.5646(6) 0.75579(7) 0.218(5) Uani 0.25 1 d PDU F 1
F32 F -0.5214(4) -0.5966(4) 0.75810(11) 0.229(5) Uani 0.25 1 d PDU F 1
F33 F -0.4798(5) -0.6769(3) 0.76515(8) 0.229(5) Uani 0.25 1 d PDU F 1
F34 F -0.3883(5) -0.5830(6) 0.77835(7) 0.227(4) Uani 0.25 1 d PDU F 1
F35 F -0.4172(7) -0.4953(4) 0.76758(13) 0.182(5) Uani 0.25 1 d PDU F 1
F36 F -0.4955(6) -0.6022(6) 0.78112(9) 0.201(5) Uani 0.25 1 d PDU F 1
F31' F -0.4484(4) -0.6623(3) 0.77308(7) 0.221(5) Uani 0.25 1 d PDU F 2
F32' F -0.4454(4) -0.6150(4) 0.75207(5) 0.199(5) Uani 0.25 1 d PDU F 2
F33' F -0.5413(3) -0.6341(4) 0.76643(8) 0.229(5) Uani 0.25 1 d PDU F 2
F34' F -0.3555(3) -0.5400(4) 0.76767(8) 0.207(5) Uani 0.25 1 d PDU F 2
F35' F -0.4519(4) -0.5605(4) 0.78243(5) 0.204(5) Uani 0.25 1 d PDU F 2
F36' F -0.4481(4) -0.5116(3) 0.76152(8) 0.182(4) Uani 0.25 1 d PDU F 2
O1W O -0.7913(3) -0.4854(3) 0.83182(5) 0.193(2) Uani 1 1 d . . .
O3W O -0.6667 -0.3333 0.83255(16) 0.180(6) Uiso 0.50 3 d SP . .
O4W O -0.6370(4) -0.5472(5) 0.77189(6) 0.172(4) Uani 0.50 1 d P . .
O2W O -0.3333 -0.6667 0.75925(9) 0.208(4) Uiso 1 3 d S . .

loop_
_atom_site_aniso_label
_atom_site_aniso_U_11
_atom_site_aniso_U_22
_atom_site_aniso_U_33
_atom_site_aniso_U_23
_atom_site_aniso_U_13
_atom_site_aniso_U_12
Co1 0.0796(4) 0.0567(3) 0.0767(4) 0.0036(3) 0.0116(3) 0.0272(3)
O1 0.0771(18) 0.0615(17) 0.117(2) 0.0200(16) 0.0060(18) 0.0241(14)
O2 0.0665(16) 0.0753(18) 0.0829(19) -0.0042(15) -0.0089(16) 0.0216(14)
N1 0.081(2) 0.098(2) 0.091(2) 0.005(2) 0.001(2) 0.0291(19)
N2 0.077(2) 0.060(2) 0.091(2) 0.0070(19) 0.004(2) 0.0188(17)
N3 0.079(2) 0.065(2) 0.092(2) 0.0006(19) 0.004(2) 0.0164(18)
N4 0.073(2) 0.086(2) 0.082(2) 0.014(2) 0.0007(19) 0.0143(19)
N5 0.079(2) 0.089(2) 0.074(2) 0.0156(19) -0.0002(19) 0.0269(18)
C1 0.097(3) 0.112(3) 0.109(3) 0.011(3) -0.002(3) 0.038(3)
C2 0.103(3) 0.146(4) 0.142(4) 0.026(3) -0.007(3) 0.022(3)
C3 0.106(3) 0.127(3) 0.158(4) 0.059(3) -0.019(3) 0.003(3)
C4 0.093(3) 0.106(3) 0.138(3) 0.042(3) -0.024(3) 0.008(3)
C5 0.089(3) 0.082(3) 0.110(3) 0.017(2) -0.002(2) 0.026(2)
C6 0.089(3) 0.068(3) 0.109(3) 0.017(2) -0.003(3) 0.024(2)
C7 0.074(2) 0.061(2) 0.085(3) 0.005(2) 0.010(2) 0.024(2)
C8 0.075(2) 0.068(2) 0.072(2) 0.002(2) 0.001(2) 0.0303(19)
C9 0.073(2) 0.059(2) 0.074(2) 0.001(2) 0.006(2) 0.0235(19)
C10 0.087(3) 0.066(3) 0.086(3) 0.012(2) 0.000(2) 0.018(2)
C11 0.090(3) 0.079(3) 0.082(3) 0.009(2) -0.012(2) 0.020(2)
C12 0.077(2) 0.085(3) 0.076(3) -0.002(2) -0.007(2) 0.025(2)
C13 0.072(2) 0.071(2) 0.074(2) 0.002(2) -0.002(2) 0.0275(19)
C14 0.067(2) 0.072(2) 0.071(2) 0.007(2) -0.001(2) 0.0249(19)
C15 0.093(3) 0.096(3) 0.090(3) 0.017(3) -0.005(3) 0.025(3)
N6 0.097(3) 0.101(3) 0.090(2) 0.014(2) -0.010(2) 0.021(2)
C16 0.099(3) 0.100(3) 0.090(3) 0.017(2) -0.009(2) 0.023(2)
C17 0.104(3) 0.103(3) 0.093(3) 0.017(3) -0.005(3) 0.025(3)
C18 0.107(3) 0.104(3) 0.096(3) 0.021(3) -0.001(3) 0.021(3)
C19 0.107(3) 0.104(3) 0.096(3) 0.016(3) -0.003(3) 0.019(3)
C20 0.103(3) 0.101(3) 0.093(3) 0.015(3) -0.002(3) 0.020(3)
N6' 0.097(3) 0.099(3) 0.089(3) 0.014(2) -0.012(2) 0.021(2)
C15' 0.093(3) 0.096(3) 0.090(3) 0.019(3) -0.009(3) 0.025(3)
C16' 0.104(3) 0.102(3) 0.093(3) 0.018(3) -0.006(3) 0.021(2)
C17' 0.109(3) 0.103(3) 0.093(3) 0.017(3) -0.003(3) 0.023(3)
C18' 0.110(3) 0.107(3) 0.099(3) 0.013(3) 0.003(3) 0.019(3)
C19' 0.105(3) 0.106(3) 0.095(3) 0.016(3) 0.000(3) 0.017(3)
C20' 0.103(3) 0.103(3) 0.095(3) 0.017(3) -0.005(3) 0.018(3)
P1 0.1224(16) 0.1224(16) 0.235(4) 0.000 0.000 0.0612(8)
F11 0.237(4) 0.208(3) 0.284(4) 0.073(3) 0.024(3) 0.139(3)
F12 0.214(3) 0.250(4) 0.319(5) 0.053(3) -0.050(3) 0.146(3)
P2 0.102(3) 0.102(3) 0.213(6) 0.000 0.000 0.0511(16)
F21 0.111(6) 0.138(7) 0.245(8) -0.029(7) -0.020(7) 0.045(6)
F22 0.118(7) 0.153(8) 0.193(8) -0.025(7) -0.037(7) 0.022(7)
P2' 0.098(3) 0.098(3) 0.218(6) 0.000 0.000 0.0488(16)
F21' 0.119(7) 0.140(7) 0.212(8) -0.015(7) -0.056(7) 0.043(6)
F22' 0.097(6) 0.104(6) 0.224(8) -0.018(6) -0.064(6) 0.055(5)
P3 0.246(3) 0.136(3) 0.143(3) 0.023(2) 0.004(3) 0.057(3)
F31 0.258(6) 0.151(6) 0.155(6) 0.040(6) 0.006(6) 0.035(6)
F32 0.269(6) 0.172(6) 0.143(6) 0.038(6) -0.010(6) 0.033(6)
F33 0.269(7) 0.153(6) 0.172(6) -0.027(6) 0.026(6) 0.037(6)
F34 0.265(6) 0.153(5) 0.168(5) 0.001(5) -0.016(6) 0.032(5)
F35 0.243(6) 0.111(6) 0.134(6) 0.034(5) -0.009(6) 0.045(6)
F36 0.276(7) 0.107(6) 0.148(6) -0.002(6) 0.013(6) 0.043(6)
F31' 0.265(7) 0.159(6) 0.162(6) 0.006(6) 0.004(6) 0.049(6)
F32' 0.248(7) 0.143(6) 0.135(6) 0.020(6) -0.001(6) 0.044(6)
F33' 0.265(7) 0.151(6) 0.171(6) 0.063(6) -0.021(6) 0.029(6)
F34' 0.256(6) 0.132(6) 0.131(6) 0.004(6) 0.022(6) 0.019(6)
F35' 0.258(6) 0.133(6) 0.166(6) -0.013(6) 0.002(6) 0.057(6)
F36' 0.256(6) 0.104(5) 0.119(6) 0.026(5) 0.010(6) 0.041(5)
O1W 0.160(3) 0.191(4) 0.198(4) 0.020(3) -0.022(3) 0.066(3)
O4W 0.095(5) 0.188(8) 0.053(4) -0.029(5) -0.013(4) -0.063(5)

loop_
_atom_type_symbol
_atom_type_description
_atom_type_scat_dispersion_real
_atom_type_scat_dispersion_imag
_atom_type_scat_source
C C 0.0033 0.0016 'International Tables Vol C Tables 4.2.6.8 and 6.1.1.4'
H H 0.0000 0.0000 'International Tables Vol C Tables 4.2.6.8 and 6.1.1.4'
N N 0.0061 0.0033 'International Tables Vol C Tables 4.2.6.8 and 6.1.1.4'
O O 0.0106 0.0060 'International Tables Vol C Tables 4.2.6.8 and 6.1.1.4'
P P 0.1023 0.0942 'International Tables Vol C Tables 4.2.6.8 and 6.1.1.4'
F F 0.0171 0.0103 'International Tables Vol C Tables 4.2.6.8 and 6.1.1.4'
Co Co 0.3494 0.9721 'International Tables Vol C Tables 4.2.6.8 and 6.1.1.4'

loop_
_geom_angle_atom_site_label_1
_geom_angle_atom_site_label_2
_geom_angle_atom_site_label_3
_geom_angle
_geom_angle_site_symmetry_1
_geom_angle_site_symmetry_3
_geom_angle_publ_flag
N5 Co1 N2 174.06(17) 3_435 . ?
N5 Co1 N6' 78.6(3) 3_435 3_435 ?
N2 Co1 N6' 100.3(3) . 3_435 ?
N5 Co1 O1 97.13(15) 3_435 . ?
N2 Co1 O1 77.07(13) . . ?
N6' Co1 O1 93.6(4) 3_435 . ?
N5 Co1 N1 108.31(18) 3_435 . ?
N2 Co1 N1 77.57(16) . . ?
N6' Co1 N1 94.8(4) 3_435 . ?
O1 Co1 N1 154.32(14) . . ?
N5 Co1 N6 79.7(2) 3_435 3_435 ?
N2 Co1 N6 99.2(3) . 3_435 ?
N6' Co1 N6 1.1(5) 3_435 3_435 ?
O1 Co1 N6 93.0(4) . 3_435 ?
N1 Co1 N6 94.9(4) . 3_435 ?
N5 Co1 O2 74.64(12) 3_435 3_435 ?
N2 Co1 O2 106.38(13) . 3_435 ?
N6' Co1 O2 153.3(3) 3_435 3_435 ?
O1 Co1 O2 90.65(12) . 3_435 ?
N1 Co1 O2 92.66(15) . 3_435 ?
N6 Co1 O2 154.3(2) 3_435 3_435 ?
C7 O1 Co1 113.0(2) . . ?
C14 O2 Co1 112.4(3) . 2_345 ?
C1 N1 C5 117.3(4) . . ?
C1 N1 Co1 129.1(3) . . ?
C5 N1 Co1 113.5(3) . . ?
C6 N2 N3 122.9(4) . . ?
C6 N2 Co1 119.3(3) . . ?
N3 N2 Co1 117.6(2) . . ?
C7 N3 N2 108.8(4) . . ?
C14 N4 N5 111.6(3) . . ?
C15' N5 C15 15.5(6) . . ?
C15' N5 N4 125.9(5) . . ?
C15 N5 N4 114.4(4) . . ?
C15' N5 Co1 114.2(4) . 2_345 ?
C15 N5 Co1 126.3(4) . 2_345 ?
N4 N5 Co1 119.2(2) . 2_345 ?
N1 C1 C2 121.9(5) . . ?
C3 C2 C1 118.4(6) . . ?
C4 C3 C2 120.5(5) . . ?
C3 C4 C5 119.0(6) . . ?
N1 C5 C4 122.9(5) . . ?
N1 C5 C6 113.3(4) . . ?
C4 C5 C6 123.8(5) . . ?
N2 C6 C5 116.0(5) . . ?
O1 C7 N3 123.3(4) . . ?
O1 C7 C9 118.5(4) . . ?
N3 C7 C9 118.2(4) . . ?
C9 C8 C13 120.7(4) . . ?
C8 C9 C10 118.2(4) . . ?
C8 C9 C7 117.5(4) . . ?
C10 C9 C7 124.3(4) . . ?
C11 C10 C9 121.9(4) . . ?
C10 C11 C12 119.3(5) . . ?
C13 C12 C11 120.7(4) . . ?
C12 C13 C8 119.1(4) . . ?
C12 C13 C14 119.7(4) . . ?
C8 C13 C14 121.1(4) . . ?
O2 C14 N4 122.0(4) . . ?
O2 C14 C13 123.6(4) . . ?
N4 C14 C13 114.4(3) . . ?
N5 C15 C16 108.0(6) . . ?
C20 N6 C16 125.3(10) . . ?
C20 N6 Co1 126.2(7) . 2_345 ?
C16 N6 Co1 106.8(6) . 2_345 ?
C17 C16 N6 108.5(7) . . ?
C17 C16 C15 132.0(9) . . ?
N6 C16 C15 118.6(8) . . ?
C18 C17 C16 124.6(10) . . ?
C17 C18 C19 122.4(11) . . ?
C18 C19 C20 119.3(10) . . ?
N6 C20 C19 119.1(10) . . ?
C16' N6' C20' 103.6(9) . . ?
C16' N6' Co1 120.0(7) . 2_345 ?
C20' N6' Co1 134.0(8) . 2_345 ?
N5 C15' C16' 117.2(7) . . ?
N6' C16' C17' 138.6(9) . . ?
N6' C16' C15' 108.6(9) . . ?
C17' C16' C15' 112.2(8) . . ?
C18' C17' C16' 106.8(8) . . ?
C19' C18' C17' 119.6(10) . . ?
C18' C19' C20' 122.0(10) . . ?
C19' C20' N6' 128.8(10) . . ?
F12 P1 F12 94.4(3) 3_445 2_455 ?
F12 P1 F12 94.4(3) 3_445 . ?
F12 P1 F12 94.4(3) 2_455 . ?
F12 P1 F11 91.8(2) 3_445 . ?
F12 P1 F11 87.3(2) 2_455 . ?
F12 P1 F11 173.5(3) . . ?
F12 P1 F11 87.3(2) 3_445 2_455 ?
F12 P1 F11 173.5(3) 2_455 2_455 ?
F12 P1 F11 91.8(2) . 2_455 ?
F11 P1 F11 86.4(3) . 2_455 ?
F12 P1 F11 173.5(3) 3_445 3_445 ?
F12 P1 F11 91.8(2) 2_455 3_445 ?
F12 P1 F11 87.3(2) . 3_445 ?
F11 P1 F11 86.4(3) . 3_445 ?
F11 P1 F11 86.4(3) 2_455 3_445 ?
F21 P2 F21 93.7(6) 3_445 . ?
F21 P2 F21 93.7(6) 3_445 2_455 ?
F21 P2 F21 93.7(6) . 2_455 ?
F21 P2 F22 83.1(6) 3_445 3_445 ?
F21 P2 F22 92.6(7) . 3_445 ?
F21 P2 F22 173.1(8) 2_455 3_445 ?
F21 P2 F22 173.1(8) 3_445 . ?
F21 P2 F22 83.1(6) . . ?
F21 P2 F22 92.6(8) 2_455 . ?
F22 P2 F22 90.9(6) 3_445 . ?
F21 P2 F22 92.6(8) 3_445 2_455 ?
F21 P2 F22 173.1(8) . 2_455 ?
F21 P2 F22 83.1(6) 2_455 2_455 ?
F22 P2 F22 90.9(6) 3_445 2_455 ?
F22 P2 F22 90.9(6) . 2_455 ?
F21' P2' F21' 94.9(7) 3_445 2_455 ?
F21' P2' F21' 94.9(7) 3_445 . ?
F21' P2' F21' 94.9(7) 2_455 . ?
F21' P2' F22' 85.6(6) 3_445 3_445 ?
F21' P2' F22' 91.2(6) 2_455 3_445 ?
F21' P2' F22' 173.9(6) . 3_445 ?
F21' P2' F22' 91.2(6) 3_445 . ?
F21' P2' F22' 173.9(6) 2_455 . ?
F21' P2' F22' 85.6(6) . . ?
F22' P2' F22' 88.3(6) 3_445 . ?
F21' P2' F22' 173.9(6) 3_445 2_455 ?
F21' P2' F22' 85.6(6) 2_455 2_455 ?
F21' P2' F22' 91.2(6) . 2_455 ?
F22' P2' F22' 88.3(6) 3_445 2_455 ?
F22' P2' F22' 88.3(6) . 2_455 ?
F36' P3 F35 29.5(5) . . ?
F36' P3 F31 83.2(6) . . ?
F35 P3 F31 85.2(7) . . ?
F36' P3 F34' 91.3(4) . . ?
F35 P3 F34' 70.9(6) . . ?
F31 P3 F34' 47.9(4) . . ?
F36' P3 F35' 91.2(4) . . ?
F35 P3 F35' 71.0(6) . . ?
F31 P3 F35' 137.9(4) . . ?
F34' P3 F35' 90.8(4) . . ?
F36' P3 F34 124.2(5) . . ?
F35 P3 F34 94.9(6) . . ?
F31 P3 F34 89.8(5) . . ?
F34' P3 F34 48.2(4) . . ?
F35' P3 F34 59.4(5) . . ?
F36' P3 F33' 90.4(4) . . ?
F35 P3 F33' 111.2(6) . . ?
F31 P3 F33' 131.2(5) . . ?
F34' P3 F33' 177.8(5) . . ?
F35' P3 F33' 90.4(4) . . ?
F34 P3 F33' 131.3(5) . . ?
F36' P3 F36 102.8(6) . . ?
F35 P3 F36 93.8(7) . . ?
F31 P3 F36 166.0(6) . . ?
F34' P3 F36 118.7(5) . . ?
F35' P3 F36 31.0(4) . . ?
F34 P3 F36 76.3(6) . . ?
F33' P3 F36 62.1(5) . . ?
F36' P3 F33 146.0(4) . . ?
F35 P3 F33 174.6(6) . . ?
F31 P3 F33 91.1(5) . . ?
F34' P3 F33 109.5(5) . . ?
F35' P3 F33 114.3(4) . . ?
F34 P3 F33 89.1(5) . . ?
F33' P3 F33 68.4(4) . . ?
F36 P3 F33 90.7(4) . . ?
F36' P3 F32' 91.8(4) . . ?
F35 P3 F32' 112.1(6) . . ?
F31 P3 F32' 43.5(4) . . ?
F34' P3 F32' 89.9(4) . . ?
F35' P3 F32' 176.9(4) . . ?
F34 P3 F32' 119.3(6) . . ?
F33' P3 F32' 88.8(4) . . ?
F36 P3 F32' 147.0(5) . . ?
F33 P3 F32' 62.6(4) . . ?
F36' P3 F32 60.9(4) . . ?
F35 P3 F32 89.1(5) . . ?
F31 P3 F32 101.2(6) . . ?
F34' P3 F32 142.9(5) . . ?
F35' P3 F32 112.3(6) . . ?
F34 P3 F32 168.6(5) . . ?
F33' P3 F32 37.7(4) . . ?
F36 P3 F32 92.8(7) . . ?
F33 P3 F32 87.7(4) . . ?
F32' P3 F32 68.6(5) . . ?
F36' P3 F31' 179.5(5) . . ?
F35 P3 F31' 150.4(5) . . ?
F31 P3 F31' 97.3(5) . . ?
F34' P3 F31' 89.0(4) . . ?
F35' P3 F31' 88.4(4) . . ?
F34 P3 F31' 55.8(5) . . ?
F33' P3 F31' 89.3(3) . . ?
F36 P3 F31' 76.7(5) . . ?
F33 P3 F31' 34.1(4) . . ?
F32' P3 F31' 88.6(4) . . ?
F32 P3 F31' 119.0(4) . . ?

loop_
_geom_bond_atom_site_label_1
_geom_bond_atom_site_label_2
_geom_bond_distance
_geom_bond_site_symmetry_2
_geom_bond_publ_flag
Co1 N5 1.978(3) 3_435 ?
Co1 N2 1.989(4) . ?
Co1 N6' 2.028(10) 3_435 ?
Co1 O1 2.063(3) . ?
Co1 N1 2.091(4) . ?
Co1 N6 2.159(9) 3_435 ?
Co1 O2 2.168(3) 3_435 ?
O1 C7 1.266(5) . ?
O2 C14 1.231(4) . ?
O2 Co1 2.168(3) 2_345 ?
N1 C1 1.306(6) . ?
N1 C5 1.356(6) . ?
N2 C6 1.268(5) . ?
N2 N3 1.408(5) . ?
N3 C7 1.363(5) . ?
N4 C14 1.350(5) . ?
N4 N5 1.370(4) . ?
N5 C15' 1.271(6) . ?
N5 C15 1.272(6) . ?
N5 Co1 1.978(3) 2_345 ?
C1 C2 1.429(7) . ?
C2 C3 1.359(8) . ?
C3 C4 1.319(8) . ?
C4 C5 1.391(6) . ?
C5 C6 1.463(7) . ?
C7 C9 1.486(6) . ?
C8 C9 1.389(5) . ?
C8 C13 1.393(6) . ?
C9 C10 1.396(6) . ?
C10 C11 1.354(6) . ?
C11 C12 1.396(5) . ?
C12 C13 1.379(6) . ?
C13 C14 1.487(5) . ?
C15 C16 1.555(8) . ?
N6 C20 1.310(13) . ?
N6 C16 1.460(13) . ?
N6 Co1 2.159(9) 2_345 ?
C16 C17 1.437(15) . ?
C17 C18 1.295(13) . ?
C18 C19 1.319(13) . ?
C19 C20 1.376(15) . ?
N6' C16' 1.223(14) . ?
N6' C20' 1.408(13) . ?
N6' Co1 2.028(10) 2_345 ?
C15' C16' 1.555(8) . ?
C16' C17' 1.492(15) . ?
C17' C18' 1.442(12) . ?
C18' C19' 1.286(12) . ?
C19' C20' 1.314(13) . ?
P1 F12 1.551(5) 3_445 ?
P1 F12 1.551(5) 2_455 ?
P1 F12 1.551(5) . ?
P1 F11 1.561(5) . ?
P1 F11 1.561(5) 2_455 ?
P1 F11 1.561(5) 3_445 ?
P2 F21 1.600(7) 3_445 ?
P2 F21 1.600(7) . ?
P2 F21 1.600(7) 2_455 ?
P2 F22 1.600(7) 3_445 ?
P2 F22 1.600(7) . ?
P2 F22 1.600(7) 2_455 ?
P2' F21' 1.609(8) 3_445 ?
P2' F21' 1.609(8) 2_455 ?
P2' F21' 1.609(8) . ?
P2' F22' 1.613(7) 3_445 ?
P2' F22' 1.613(7) . ?
P2' F22' 1.613(7) 2_455 ?
P3 F36' 1.444(6) . ?
P3 F35 1.451(7) . ?
P3 F31 1.454(7) . ?
P3 F34' 1.465(5) . ?
P3 F35' 1.473(5) . ?
P3 F34 1.477(7) . ?
P3 F33' 1.479(5) . ?
P3 F36 1.480(7) . ?
P3 F33 1.482(5) . ?
P3 F32' 1.479(5) . ?
P3 F32 1.496(7) . ?
P3 F31' 1.501(6) . ?
